data_7150852
loop_
_publ_author_name
'Basavaiah, Deevi'
'Reddy, Raju Jannapu'

_publ_section_title
;
 Simple and facile synthesis of tetralone-spiro-glutarimides and
 spiro-bisglutarimides from Baylis--Hillman acetates
;
_journal_issue 6
_journal_name_full 'Organic &amp;  Biomolecular Chemistry'
_journal_page_first 1034
_journal_page_last 1039
_journal_paper_doi 10.1039/b717843c
_journal_volume 6
_journal_year 2008
_chemical_formula_moiety 'C42 H51 N O4'
_chemical_formula_sum 'C42 H51 N O4'
_chemical_formula_weight 633.84
_chemical_melting_point 110(1)
_chemical_name_common
;
Di-tert-butyl 2,6-di((E)-4-isopropylbenzylidene)-4-cyano-4-
phenyl-1,7-heptanedioate
;
_chemical_name_systematic
;
Di-tert-butyl 2,6-di[(E)-4-isopropylbenzylidene]-
4-cyano-4-phenyl-1,7-heptanedioate
;
_space_group_IT_number 14
_symmetry_cell_setting monoclinic
_symmetry_space_group_name_Hall '-P 2yn'
_symmetry_space_group_name_H-M 'P 1 21/n 1'
_atom_sites_solution_hydrogens geom
_atom_sites_solution_primary direct
_atom_sites_solution_secondary difmap
_audit_creation_method SHELXL-97
_cell_angle_alpha 90.00
_cell_angle_beta 98.298(3)
_cell_angle_gamma 90.00
_cell_formula_units_Z 4
_cell_length_a 11.799(2)
_cell_length_b 14.900(3)
_cell_length_c 21.767(4)
_cell_measurement_temperature 298
_cell_volume 3786.7(12)
_computing_cell_refinement 'Bruker SMART'
_computing_data_collection 'Bruker SMART'
_computing_data_reduction 'Bruker SAINT'
_computing_molecular_graphics 'Ortep-3 for Windows/Platon'
_computing_publication_material 'Bruker SHELXTL'
_computing_structure_refinement 'SHELXL-97 (Sheldrick, 1997)'
_computing_structure_solution 'SHELXS-97 (Sheldrick, 1990)'
_diffrn_ambient_temperature 298
_diffrn_measured_fraction_theta_full 1.000
_diffrn_measured_fraction_theta_max 1.000
_diffrn_measurement_device_type 'CCD area detector'
_diffrn_measurement_method 'phi and omega scans'
_diffrn_radiation_monochromator graphite
_diffrn_radiation_source 'fine-focus sealed tube'
_diffrn_radiation_type MoK\a
_diffrn_radiation_wavelength 0.71073
_diffrn_reflns_av_R_equivalents 0.0393
_diffrn_reflns_av_sigmaI/netI 0.0364
_diffrn_reflns_limit_h_max 14
_diffrn_reflns_limit_h_min -14
_diffrn_reflns_limit_k_max 17
_diffrn_reflns_limit_k_min -17
_diffrn_reflns_limit_l_max 25
_diffrn_reflns_limit_l_min -25
_diffrn_reflns_number 26807
_diffrn_reflns_theta_full 25.00
_diffrn_reflns_theta_max 25.00
_diffrn_reflns_theta_min 1.66
_exptl_absorpt_coefficient_mu 0.070
_exptl_absorpt_correction_T_max 0.9889
_exptl_absorpt_correction_T_min 0.9718
_exptl_absorpt_correction_type multi-scan
_exptl_absorpt_process_details 'SADABS-Bruker Nonius area detector scaling and absorption correction - V2.10'
_exptl_crystal_colour colorless
_exptl_crystal_density_diffrn 1.112
_exptl_crystal_density_method 'not measured'
_exptl_crystal_description rectangular
_exptl_crystal_F_000 1368
_exptl_crystal_size_max 0.41
_exptl_crystal_size_mid 0.28
_exptl_crystal_size_min 0.16
_refine_diff_density_max 0.258
_refine_diff_density_min -0.237
_refine_diff_density_rms 0.035
_refine_ls_extinction_method none
_refine_ls_goodness_of_fit_ref 1.041
_refine_ls_hydrogen_treatment noref
_refine_ls_matrix_type full
_refine_ls_number_parameters 434
_refine_ls_number_reflns 6661
_refine_ls_number_restraints 0
_refine_ls_restrained_S_all 1.041
_refine_ls_R_factor_all 0.0970
_refine_ls_R_factor_gt 0.0580
_refine_ls_shift/su_max 0.000
_refine_ls_shift/su_mean 0.000
_refine_ls_structure_factor_coef Fsqd
_refine_ls_weighting_details 'calc w=1/[\s^2^(Fo^2^)+(0.0835P)^2^+0.4764P] where P=(Fo^2^+2Fc^2^)/3'
_refine_ls_weighting_scheme calc
_refine_ls_wR_factor_gt 0.1491
_refine_ls_wR_factor_ref 0.1687
_reflns_number_gt 4163
_reflns_number_total 6661
_reflns_threshold_expression >2sigma(I)
_cod_data_source_file b717843c.txt
_cod_data_source_block 2e
_cod_depositor_comments
;
The following automatic conversions were performed:
'_symmetry_cell_setting' value 'Monoclinic' changed to 'monoclinic'
according to '/home/saulius/struct/CIF-dictionaries/cif_core.dic'
dictionary named 'cif_core.dic' version 2.4.1 from 2010-06-29.

Automatic conversion script
Id: cif_fix_enum 1527 2010-12-29 10:47:43Z saulius 
;
_cod_original_cell_volume 3786.6(11)
_cod_original_sg_symbol_H-M 'P 21/n'
_cod_database_code 7150852

loop_
_symmetry_equiv_pos_as_xyz
'x, y, z'
'-x+1/2, y+1/2, -z+1/2'
'-x, -y, -z'
'x-1/2, -y-1/2, z-1/2'

loop_
_atom_site_label
_atom_site_type_symbol
_atom_site_fract_x
_atom_site_fract_y
_atom_site_fract_z
_atom_site_U_iso_or_equiv
_atom_site_adp_type
_atom_site_occupancy
_atom_site_symmetry_multiplicity
_atom_site_calc_flag
_atom_site_refinement_flags
_atom_site_disorder_assembly
_atom_site_disorder_group
O1 O 0.14819(15) 0.78785(12) 0.09048(10) 0.0882(6) Uani 1 1 d . . .
O2 O 0.25799(12) 0.66975(10) 0.07592(7) 0.0567(4) Uani 1 1 d . . .
O3 O 0.48819(19) 0.42440(12) 0.13727(9) 0.0896(6) Uani 1 1 d . . .
O4 O 0.51572(13) 0.48630(10) 0.23178(7) 0.0581(4) Uani 1 1 d . . .
N N 0.31526(18) 0.64241(15) 0.22550(10) 0.0717(6) Uani 1 1 d . . .
C1 C 0.6527(3) 1.2466(2) 0.0907(2) 0.1220(14) Uani 1 1 d . . .
H1A H 0.7054 1.2960 0.0972 0.183 Uiso 1 1 calc R . .
H1B H 0.5790 1.2655 0.0996 0.183 Uiso 1 1 calc R . .
H1C H 0.6461 1.2271 0.0483 0.183 Uiso 1 1 calc R . .
C2 C 0.8113(3) 1.1414(2) 0.1217(2) 0.1283(14) Uani 1 1 d . . .
H2A H 0.8096 1.1288 0.0783 0.192 Uiso 1 1 calc R . .
H2B H 0.8334 1.0883 0.1454 0.192 Uiso 1 1 calc R . .
H2C H 0.8655 1.1884 0.1339 0.192 Uiso 1 1 calc R . .
C3 C 0.6960(3) 1.17029(19) 0.13321(17) 0.0894(9) Uani 1 1 d . . .
H3 H 0.7036 1.1929 0.1759 0.107 Uiso 1 1 calc R . .
C4 C 0.6066(2) 1.09458(17) 0.12737(13) 0.0721(7) Uani 1 1 d . . .
C5 C 0.5204(3) 1.09425(17) 0.16391(15) 0.0814(8) Uani 1 1 d . . .
H5 H 0.5187 1.1395 0.1932 0.098 Uiso 1 1 calc R . .
C6 C 0.4370(2) 1.02925(16) 0.15839(14) 0.0762(8) Uani 1 1 d . . .
H6 H 0.3793 1.0320 0.1833 0.091 Uiso 1 1 calc R . .
C7 C 0.4376(2) 0.95990(15) 0.11645(12) 0.0604(6) Uani 1 1 d . . .
C8 C 0.5232(2) 0.95949(17) 0.07937(12) 0.0727(7) Uani 1 1 d . . .
H8 H 0.5257 0.9138 0.0505 0.087 Uiso 1 1 calc R . .
C9 C 0.6053(3) 1.02650(19) 0.08485(13) 0.0799(8) Uani 1 1 d . . .
H9 H 0.6613 1.0253 0.0589 0.096 Uiso 1 1 calc R . .
C10 C 0.3450(2) 0.89245(15) 0.10896(11) 0.0599(6) Uani 1 1 d . . .
H10 H 0.2710 0.9156 0.1047 0.072 Uiso 1 1 calc R . .
C11 C 0.35182(18) 0.80343(14) 0.10737(10) 0.0479(5) Uani 1 1 d . . .
C12 C 0.2411(2) 0.75449(15) 0.09129(11) 0.0539(6) Uani 1 1 d . . .
C13 C 0.1620(2) 0.60733(17) 0.05671(13) 0.0671(7) Uani 1 1 d . . .
C14 C 0.2251(3) 0.5215(2) 0.0477(3) 0.1456(18) Uani 1 1 d . . .
H14A H 0.2752 0.5307 0.0172 0.218 Uiso 1 1 calc R . .
H14B H 0.1709 0.4751 0.0338 0.218 Uiso 1 1 calc R . .
H14C H 0.2693 0.5039 0.0863 0.218 Uiso 1 1 calc R . .
C15 C 0.0890(3) 0.5968(2) 0.10707(15) 0.0956(10) Uani 1 1 d . . .
H15A H 0.1360 0.5787 0.1448 0.143 Uiso 1 1 calc R . .
H15B H 0.0316 0.5520 0.0952 0.143 Uiso 1 1 calc R . .
H15C H 0.0527 0.6529 0.1136 0.143 Uiso 1 1 calc R . .
C16 C 0.0923(3) 0.6409(2) -0.00261(15) 0.1016(11) Uani 1 1 d . . .
H16A H 0.0560 0.6966 0.0054 0.152 Uiso 1 1 calc R . .
H16B H 0.0349 0.5974 -0.0174 0.152 Uiso 1 1 calc R . .
H16C H 0.1418 0.6502 -0.0334 0.152 Uiso 1 1 calc R . .
C17 C 0.46085(17) 0.74963(14) 0.11960(9) 0.0463(5) Uani 1 1 d . . .
H17A H 0.5231 0.7859 0.1085 0.056 Uiso 1 1 calc R . .
H17B H 0.4534 0.6975 0.0926 0.056 Uiso 1 1 calc R . .
C18 C 0.49350(17) 0.71715(14) 0.18776(9) 0.0446(5) Uani 1 1 d . . .
C19 C 0.59425(17) 0.64871(13) 0.19322(10) 0.0469(5) Uani 1 1 d . . .
H19A H 0.6624 0.6804 0.1852 0.056 Uiso 1 1 calc R . .
H19B H 0.6085 0.6275 0.2358 0.056 Uiso 1 1 calc R . .
C20 C 0.8675(6) 0.9160(3) -0.0064(2) 0.184(3) Uani 1 1 d . . .
H20A H 0.9390 0.8963 0.0162 0.276 Uiso 1 1 calc R . .
H20B H 0.8196 0.9389 0.0221 0.276 Uiso 1 1 calc R . .
H20C H 0.8814 0.9625 -0.0349 0.276 Uiso 1 1 calc R . .
C21 C 0.8487(4) 0.8126(3) -0.09659(17) 0.1339(15) Uani 1 1 d . . .
H21A H 0.8730 0.8621 -0.1198 0.201 Uiso 1 1 calc R . .
H21B H 0.7847 0.7833 -0.1207 0.201 Uiso 1 1 calc R . .
H21C H 0.9106 0.7707 -0.0873 0.201 Uiso 1 1 calc R . .
C22 C 0.8144(4) 0.8461(3) -0.03833(18) 0.1315(15) Uani 1 1 d . . .
H22 H 0.7427 0.8758 -0.0554 0.158 Uiso 1 1 calc R . .
C23 C 0.7657(3) 0.77168(19) -0.00187(13) 0.0791(8) Uani 1 1 d . . .
C24 C 0.8148(2) 0.74556(19) 0.05666(13) 0.0745(8) Uani 1 1 d . . .
H24 H 0.8816 0.7738 0.0749 0.089 Uiso 1 1 calc R . .
C25 C 0.7677(2) 0.67842(18) 0.08914(12) 0.0641(7) Uani 1 1 d . . .
H25 H 0.8026 0.6627 0.1287 0.077 Uiso 1 1 calc R . .
C26 C 0.6690(2) 0.63466(14) 0.06303(10) 0.0520(6) Uani 1 1 d . . .
C27 C 0.6223(2) 0.65864(18) 0.00339(11) 0.0686(7) Uani 1 1 d . . .
H27 H 0.5577 0.6287 -0.0160 0.082 Uiso 1 1 calc R . .
C28 C 0.6695(3) 0.7257(2) -0.02772(13) 0.0834(8) Uani 1 1 d . . .
H28 H 0.6353 0.7407 -0.0676 0.100 Uiso 1 1 calc R . .
C29 C 0.61229(19) 0.56463(15) 0.09522(10) 0.0540(6) Uani 1 1 d . . .
H29 H 0.5983 0.5108 0.0738 0.065 Uiso 1 1 calc R . .
C30 C 0.57817(18) 0.56802(13) 0.15094(10) 0.0462(5) Uani 1 1 d . . .
C31 C 0.5216(2) 0.48508(15) 0.17150(11) 0.0542(6) Uani 1 1 d . . .
C32 C 0.4614(2) 0.41305(16) 0.26358(12) 0.0657(7) Uani 1 1 d . . .
C33 C 0.5284(3) 0.3282(2) 0.26101(18) 0.1057(11) Uani 1 1 d . . .
H33A H 0.4979 0.2828 0.2853 0.159 Uiso 1 1 calc R . .
H33B H 0.6072 0.3390 0.2774 0.159 Uiso 1 1 calc R . .
H33C H 0.5231 0.3084 0.2187 0.159 Uiso 1 1 calc R . .
C34 C 0.4705(4) 0.4484(2) 0.32855(15) 0.1249(15) Uani 1 1 d . . .
H34A H 0.4323 0.5053 0.3282 0.187 Uiso 1 1 calc R . .
H34B H 0.5498 0.4557 0.3454 0.187 Uiso 1 1 calc R . .
H34C H 0.4353 0.4068 0.3537 0.187 Uiso 1 1 calc R . .
C35 C 0.3387(3) 0.4020(2) 0.23557(18) 0.1104(12) Uani 1 1 d . . .
H35A H 0.3008 0.3630 0.2613 0.166 Uiso 1 1 calc R . .
H35B H 0.3349 0.3763 0.1949 0.166 Uiso 1 1 calc R . .
H35C H 0.3016 0.4595 0.2326 0.166 Uiso 1 1 calc R . .
C36 C 0.53049(18) 0.79616(14) 0.23152(10) 0.0495(5) Uani 1 1 d . . .
C37 C 0.6263(2) 0.84614(16) 0.22267(12) 0.0664(7) Uani 1 1 d . . .
H37 H 0.6654 0.8327 0.1897 0.080 Uiso 1 1 calc R . .
C38 C 0.6640(2) 0.91570(18) 0.26247(15) 0.0807(8) Uani 1 1 d . . .
H38 H 0.7288 0.9481 0.2564 0.097 Uiso 1 1 calc R . .
C39 C 0.6065(3) 0.9370(2) 0.31057(15) 0.0914(10) Uani 1 1 d . . .
H39 H 0.6318 0.9838 0.3374 0.110 Uiso 1 1 calc R . .
C40 C 0.5115(3) 0.8890(2) 0.31883(14) 0.0896(9) Uani 1 1 d . . .
H40 H 0.4719 0.9037 0.3514 0.108 Uiso 1 1 calc R . .
C41 C 0.4735(2) 0.81951(17) 0.27994(11) 0.0638(7) Uani 1 1 d . . .
H41 H 0.4084 0.7878 0.2864 0.077 Uiso 1 1 calc R . .
C42 C 0.3926(2) 0.67367(15) 0.20818(10) 0.0504(5) Uani 1 1 d . . .

loop_
_atom_site_aniso_label
_atom_site_aniso_U_11
_atom_site_aniso_U_22
_atom_site_aniso_U_33
_atom_site_aniso_U_23
_atom_site_aniso_U_13
_atom_site_aniso_U_12
O1 0.0485(10) 0.0672(12) 0.1470(19) -0.0221(12) 0.0082(11) 0.0076(9)
O2 0.0468(9) 0.0470(9) 0.0755(11) -0.0130(8) 0.0060(8) -0.0032(7)
O3 0.1376(18) 0.0603(12) 0.0710(12) -0.0146(10) 0.0153(11) -0.0360(11)
O4 0.0704(11) 0.0489(9) 0.0571(10) -0.0011(7) 0.0161(8) -0.0125(8)
N 0.0615(13) 0.0842(16) 0.0730(14) 0.0020(12) 0.0218(11) -0.0119(12)
C1 0.101(3) 0.073(2) 0.192(4) 0.041(2) 0.018(2) -0.0115(18)
C2 0.079(2) 0.099(3) 0.201(4) -0.016(3) 0.001(3) -0.011(2)
C3 0.089(2) 0.0611(18) 0.119(3) 0.0005(17) 0.0174(19) -0.0138(16)
C4 0.0851(19) 0.0480(15) 0.0815(19) 0.0026(13) 0.0063(15) -0.0090(13)
C5 0.095(2) 0.0477(15) 0.103(2) -0.0146(15) 0.0205(18) -0.0056(15)
C6 0.0858(19) 0.0457(15) 0.101(2) -0.0096(14) 0.0259(16) -0.0027(14)
C7 0.0667(16) 0.0414(13) 0.0722(16) 0.0034(12) 0.0070(13) -0.0019(11)
C8 0.097(2) 0.0539(15) 0.0692(17) -0.0051(13) 0.0205(15) -0.0183(14)
C9 0.097(2) 0.0704(18) 0.0762(18) -0.0006(15) 0.0267(16) -0.0192(16)
C10 0.0611(15) 0.0485(14) 0.0697(16) -0.0001(12) 0.0079(12) 0.0035(11)
C11 0.0518(13) 0.0422(13) 0.0505(13) -0.0041(10) 0.0099(10) -0.0003(10)
C12 0.0495(14) 0.0469(13) 0.0659(15) -0.0032(11) 0.0102(11) 0.0023(11)
C13 0.0547(15) 0.0580(15) 0.0861(19) -0.0119(14) 0.0013(13) -0.0134(12)
C14 0.088(2) 0.069(2) 0.273(5) -0.077(3) 0.004(3) -0.0115(18)
C15 0.082(2) 0.099(2) 0.104(2) 0.0180(19) 0.0079(17) -0.0352(18)
C16 0.091(2) 0.128(3) 0.080(2) -0.0081(19) -0.0096(17) -0.042(2)
C17 0.0475(12) 0.0436(12) 0.0494(12) -0.0054(10) 0.0126(10) -0.0049(10)
C18 0.0449(12) 0.0445(12) 0.0459(12) -0.0062(9) 0.0116(9) -0.0039(9)
C19 0.0489(12) 0.0452(12) 0.0472(12) -0.0018(10) 0.0095(10) -0.0025(10)
C20 0.311(7) 0.119(4) 0.128(4) 0.013(3) 0.057(4) -0.098(4)
C21 0.186(4) 0.134(3) 0.099(3) 0.018(2) 0.077(3) -0.022(3)
C22 0.189(4) 0.121(3) 0.097(3) 0.001(2) 0.063(3) -0.066(3)
C23 0.105(2) 0.0788(19) 0.0595(17) -0.0018(14) 0.0328(16) -0.0138(17)
C24 0.0657(16) 0.090(2) 0.0716(19) -0.0101(15) 0.0221(14) -0.0182(15)
C25 0.0585(15) 0.0785(17) 0.0573(15) 0.0031(13) 0.0148(12) 0.0011(14)
C26 0.0591(14) 0.0502(13) 0.0495(13) -0.0068(11) 0.0173(11) 0.0043(11)
C27 0.0800(18) 0.0770(18) 0.0502(15) -0.0067(13) 0.0138(13) -0.0092(14)
C28 0.108(2) 0.091(2) 0.0505(15) 0.0060(15) 0.0113(15) -0.0113(19)
C29 0.0592(14) 0.0477(13) 0.0555(14) -0.0100(11) 0.0099(11) 0.0034(11)
C30 0.0491(13) 0.0409(12) 0.0482(13) -0.0032(10) 0.0057(10) 0.0024(10)
C31 0.0635(15) 0.0440(13) 0.0551(15) -0.0046(11) 0.0087(11) -0.0031(11)
C32 0.0753(18) 0.0523(15) 0.0728(17) 0.0073(12) 0.0221(14) -0.0157(13)
C33 0.123(3) 0.067(2) 0.134(3) 0.0381(19) 0.045(2) 0.0109(19)
C34 0.199(4) 0.107(3) 0.080(2) -0.0048(19) 0.060(2) -0.064(3)
C35 0.078(2) 0.112(3) 0.143(3) 0.033(2) 0.021(2) -0.0278(19)
C36 0.0512(13) 0.0466(13) 0.0493(13) -0.0077(10) 0.0025(10) 0.0031(10)
C37 0.0632(16) 0.0586(16) 0.0773(17) -0.0193(13) 0.0100(13) -0.0073(13)
C38 0.0693(18) 0.0608(17) 0.108(2) -0.0242(16) 0.0002(16) -0.0103(14)
C39 0.109(3) 0.0690(19) 0.090(2) -0.0400(17) -0.0082(19) -0.0031(18)
C40 0.114(3) 0.080(2) 0.0752(19) -0.0347(17) 0.0178(18) 0.0029(19)
C41 0.0721(16) 0.0605(15) 0.0600(15) -0.0139(12) 0.0136(13) 0.0026(13)
C42 0.0520(14) 0.0521(13) 0.0479(13) -0.0062(10) 0.0103(11) -0.0031(11)

loop_
_atom_type_symbol
_atom_type_description
_atom_type_scat_dispersion_real
_atom_type_scat_dispersion_imag
_atom_type_scat_source
C C 0.0033 0.0000 'International Tables Vol C Tables 4.2.6.8 and 6.1.1.4'
H H 0.0000 0.0000 'International Tables Vol C Tables 4.2.6.8 and 6.1.1.4'
N N 0.0061 0.0000 'International Tables Vol C Tables 4.2.6.8 and 6.1.1.4'
O O 0.0106 0.0000 'International Tables Vol C Tables 4.2.6.8 and 6.1.1.4'

loop_
_geom_angle_atom_site_label_1
_geom_angle_atom_site_label_2
_geom_angle_atom_site_label_3
_geom_angle
_geom_angle_site_symmetry_1
_geom_angle_site_symmetry_3
_geom_angle_publ_flag
C12 O2 C13 122.18(17) . . ?
C31 O4 C32 122.62(18) . . ?
C3 C1 H1A 109.5 . . ?
C3 C1 H1B 109.5 . . ?
H1A C1 H1B 109.5 . . ?
C3 C1 H1C 109.5 . . ?
H1A C1 H1C 109.5 . . ?
H1B C1 H1C 109.5 . . ?
C3 C2 H2A 109.5 . . ?
C3 C2 H2B 109.5 . . ?
H2A C2 H2B 109.5 . . ?
C3 C2 H2C 109.5 . . ?
H2A C2 H2C 109.5 . . ?
H2B C2 H2C 109.5 . . ?
C2 C3 C1 110.7(3) . . ?
C2 C3 C4 114.1(3) . . ?
C1 C3 C4 109.6(3) . . ?
C2 C3 H3 107.4 . . ?
C1 C3 H3 107.4 . . ?
C4 C3 H3 107.4 . . ?
C9 C4 C5 116.7(2) . . ?
C9 C4 C3 122.7(3) . . ?
C5 C4 C3 120.6(3) . . ?
C6 C5 C4 122.1(3) . . ?
C6 C5 H5 119.0 . . ?
C4 C5 H5 119.0 . . ?
C5 C6 C7 120.9(3) . . ?
C5 C6 H6 119.5 . . ?
C7 C6 H6 119.5 . . ?
C6 C7 C8 117.6(2) . . ?
C6 C7 C10 120.6(2) . . ?
C8 C7 C10 121.6(2) . . ?
C7 C8 C9 120.6(2) . . ?
C7 C8 H8 119.7 . . ?
C9 C8 H8 119.7 . . ?
C4 C9 C8 122.1(3) . . ?
C4 C9 H9 119.0 . . ?
C8 C9 H9 119.0 . . ?
C11 C10 C7 129.4(2) . . ?
C11 C10 H10 115.3 . . ?
C7 C10 H10 115.3 . . ?
C10 C11 C12 116.0(2) . . ?
C10 C11 C17 125.4(2) . . ?
C12 C11 C17 118.51(18) . . ?
O1 C12 O2 124.0(2) . . ?
O1 C12 C11 124.5(2) . . ?
O2 C12 C11 111.45(18) . . ?
O2 C13 C15 110.9(2) . . ?
O2 C13 C14 101.4(2) . . ?
C15 C13 C14 110.7(3) . . ?
O2 C13 C16 109.4(2) . . ?
C15 C13 C16 111.2(2) . . ?
C14 C13 C16 112.8(3) . . ?
C13 C14 H14A 109.5 . . ?
C13 C14 H14B 109.5 . . ?
H14A C14 H14B 109.5 . . ?
C13 C14 H14C 109.5 . . ?
H14A C14 H14C 109.5 . . ?
H14B C14 H14C 109.5 . . ?
C13 C15 H15A 109.5 . . ?
C13 C15 H15B 109.5 . . ?
H15A C15 H15B 109.5 . . ?
C13 C15 H15C 109.5 . . ?
H15A C15 H15C 109.5 . . ?
H15B C15 H15C 109.5 . . ?
C13 C16 H16A 109.5 . . ?
C13 C16 H16B 109.5 . . ?
H16A C16 H16B 109.5 . . ?
C13 C16 H16C 109.5 . . ?
H16A C16 H16C 109.5 . . ?
H16B C16 H16C 109.5 . . ?
C11 C17 C18 114.95(16) . . ?
C11 C17 H17A 108.5 . . ?
C18 C17 H17A 108.5 . . ?
C11 C17 H17B 108.5 . . ?
C18 C17 H17B 108.5 . . ?
H17A C17 H17B 107.5 . . ?
C42 C18 C36 108.54(16) . . ?
C42 C18 C17 108.89(17) . . ?
C36 C18 C17 111.22(17) . . ?
C42 C18 C19 109.19(17) . . ?
C36 C18 C19 107.98(16) . . ?
C17 C18 C19 110.97(15) . . ?
C30 C19 C18 116.58(17) . . ?
C30 C19 H19A 108.1 . . ?
C18 C19 H19A 108.1 . . ?
C30 C19 H19B 108.1 . . ?
C18 C19 H19B 108.1 . . ?
H19A C19 H19B 107.3 . . ?
C22 C20 H20A 109.5 . . ?
C22 C20 H20B 109.5 . . ?
H20A C20 H20B 109.5 . . ?
C22 C20 H20C 109.5 . . ?
H20A C20 H20C 109.5 . . ?
H20B C20 H20C 109.5 . . ?
C22 C21 H21A 109.5 . . ?
C22 C21 H21B 109.5 . . ?
H21A C21 H21B 109.5 . . ?
C22 C21 H21C 109.5 . . ?
H21A C21 H21C 109.5 . . ?
H21B C21 H21C 109.5 . . ?
C20 C22 C21 122.6(4) . . ?
C20 C22 C23 118.3(3) . . ?
C21 C22 C23 111.9(3) . . ?
C20 C22 H22 99.0 . . ?
C21 C22 H22 99.0 . . ?
C23 C22 H22 99.0 . . ?
C28 C23 C24 116.8(3) . . ?
C28 C23 C22 120.0(3) . . ?
C24 C23 C22 123.2(3) . . ?
C23 C24 C25 121.9(3) . . ?
C23 C24 H24 119.0 . . ?
C25 C24 H24 119.0 . . ?
C26 C25 C24 120.4(2) . . ?
C26 C25 H25 119.8 . . ?
C24 C25 H25 119.8 . . ?
C27 C26 C25 117.5(2) . . ?
C27 C26 C29 118.9(2) . . ?
C25 C26 C29 123.6(2) . . ?
C28 C27 C26 121.2(3) . . ?
C28 C27 H27 119.4 . . ?
C26 C27 H27 119.4 . . ?
C27 C28 C23 122.1(3) . . ?
C27 C28 H28 118.9 . . ?
C23 C28 H28 118.9 . . ?
C30 C29 C26 128.7(2) . . ?
C30 C29 H29 115.7 . . ?
C26 C29 H29 115.7 . . ?
C29 C30 C31 116.44(19) . . ?
C29 C30 C19 123.86(19) . . ?
C31 C30 C19 119.70(18) . . ?
O3 C31 O4 124.5(2) . . ?
O3 C31 C30 123.6(2) . . ?
O4 C31 C30 111.88(19) . . ?
O4 C32 C35 110.4(2) . . ?
O4 C32 C33 109.7(2) . . ?
C35 C32 C33 112.2(3) . . ?
O4 C32 C34 101.8(2) . . ?
C35 C32 C34 110.9(3) . . ?
C33 C32 C34 111.4(3) . . ?
C32 C33 H33A 109.5 . . ?
C32 C33 H33B 109.5 . . ?
H33A C33 H33B 109.5 . . ?
C32 C33 H33C 109.5 . . ?
H33A C33 H33C 109.5 . . ?
H33B C33 H33C 109.5 . . ?
C32 C34 H34A 109.5 . . ?
C32 C34 H34B 109.5 . . ?
H34A C34 H34B 109.5 . . ?
C32 C34 H34C 109.5 . . ?
H34A C34 H34C 109.5 . . ?
H34B C34 H34C 109.5 . . ?
C32 C35 H35A 109.5 . . ?
C32 C35 H35B 109.5 . . ?
H35A C35 H35B 109.5 . . ?
C32 C35 H35C 109.5 . . ?
H35A C35 H35C 109.5 . . ?
H35B C35 H35C 109.5 . . ?
C41 C36 C37 117.9(2) . . ?
C41 C36 C18 122.9(2) . . ?
C37 C36 C18 119.22(19) . . ?
C38 C37 C36 120.6(2) . . ?
C38 C37 H37 119.7 . . ?
C36 C37 H37 119.7 . . ?
C39 C38 C37 120.3(3) . . ?
C39 C38 H38 119.8 . . ?
C37 C38 H38 119.8 . . ?
C40 C39 C38 119.2(3) . . ?
C40 C39 H39 120.4 . . ?
C38 C39 H39 120.4 . . ?
C39 C40 C41 121.1(3) . . ?
C39 C40 H40 119.4 . . ?
C41 C40 H40 119.4 . . ?
C40 C41 C36 120.8(3) . . ?
C40 C41 H41 119.6 . . ?
C36 C41 H41 119.6 . . ?
N C42 C18 177.6(2) . . ?

loop_
_geom_bond_atom_site_label_1
_geom_bond_atom_site_label_2
_geom_bond_distance
_geom_bond_site_symmetry_2
_geom_bond_publ_flag
O1 C12 1.202(3) . ?
O2 C12 1.328(3) . ?
O2 C13 1.479(3) . ?
O3 C31 1.201(3) . ?
O4 C31 1.324(3) . ?
O4 C32 1.486(3) . ?
N C42 1.136(3) . ?
C1 C3 1.508(4) . ?
C1 H1A 0.9600 . ?
C1 H1B 0.9600 . ?
C1 H1C 0.9600 . ?
C2 C3 1.482(4) . ?
C2 H2A 0.9600 . ?
C2 H2B 0.9600 . ?
C2 H2C 0.9600 . ?
C3 C4 1.536(4) . ?
C3 H3 0.9800 . ?
C4 C9 1.372(4) . ?
C4 C5 1.379(4) . ?
C5 C6 1.374(4) . ?
C5 H5 0.9300 . ?
C6 C7 1.380(3) . ?
C6 H6 0.9300 . ?
C7 C8 1.381(3) . ?
C7 C10 1.476(3) . ?
C8 C9 1.384(4) . ?
C8 H8 0.9300 . ?
C9 H9 0.9300 . ?
C10 C11 1.330(3) . ?
C10 H10 0.9300 . ?
C11 C12 1.493(3) . ?
C11 C17 1.506(3) . ?
C13 C15 1.497(4) . ?
C13 C14 1.507(4) . ?
C13 C16 1.512(4) . ?
C14 H14A 0.9600 . ?
C14 H14B 0.9600 . ?
C14 H14C 0.9600 . ?
C15 H15A 0.9600 . ?
C15 H15B 0.9600 . ?
C15 H15C 0.9600 . ?
C16 H16A 0.9600 . ?
C16 H16B 0.9600 . ?
C16 H16C 0.9600 . ?
C17 C18 1.555(3) . ?
C17 H17A 0.9700 . ?
C17 H17B 0.9700 . ?
C18 C42 1.479(3) . ?
C18 C36 1.537(3) . ?
C18 C19 1.558(3) . ?
C19 C30 1.509(3) . ?
C19 H19A 0.9700 . ?
C19 H19B 0.9700 . ?
C20 C22 1.355(5) . ?
C20 H20A 0.9600 . ?
C20 H20B 0.9600 . ?
C20 H20C 0.9600 . ?
C21 C22 1.472(5) . ?
C21 H21A 0.9600 . ?
C21 H21B 0.9600 . ?
C21 H21C 0.9600 . ?
C22 C23 1.523(4) . ?
C22 H22 0.9800 . ?
C23 C28 1.374(4) . ?
C23 C24 1.378(4) . ?
C24 C25 1.387(3) . ?
C24 H24 0.9300 . ?
C25 C26 1.383(3) . ?
C25 H25 0.9300 . ?
C26 C27 1.382(3) . ?
C26 C29 1.471(3) . ?
C27 C28 1.370(4) . ?
C27 H27 0.9300 . ?
C28 H28 0.9300 . ?
C29 C30 1.333(3) . ?
C29 H29 0.9300 . ?
C30 C31 1.503(3) . ?
C32 C35 1.497(4) . ?
C32 C33 1.497(4) . ?
C32 C34 1.498(4) . ?
C33 H33A 0.9600 . ?
C33 H33B 0.9600 . ?
C33 H33C 0.9600 . ?
C34 H34A 0.9600 . ?
C34 H34B 0.9600 . ?
C34 H34C 0.9600 . ?
C35 H35A 0.9600 . ?
C35 H35B 0.9600 . ?
C35 H35C 0.9600 . ?
C36 C41 1.374(3) . ?
C36 C37 1.390(3) . ?
C37 C38 1.382(3) . ?
C37 H37 0.9300 . ?
C38 C39 1.364(4) . ?
C38 H38 0.9300 . ?
C39 C40 1.363(4) . ?
C39 H39 0.9300 . ?
C40 C41 1.372(4) . ?
C40 H40 0.9300 . ?
C41 H41 0.9300 . ?

loop_
_cod_related_entry_id
_cod_related_entry_database
_cod_related_entry_code
1 ChemSpider 21195116
